data_7115342
loop_
_publ_author_name
'Hiroaki Yamashita'
'Jiro Abe'

_publ_section_title
;
 Pentaarylbiimidazole, PABI: an easily synthesized fast photochromic
 molecule with superior durability
;
_journal_name_full Chem.Commun.
_journal_page_first 8468
_journal_paper_doi 10.1039/C4cc03137G
_journal_volume 50
_journal_year 2014
_chemical_formula_sum 'C36 H24 N4'
_chemical_formula_weight 512.59
_space_group_crystal_system triclinic
_space_group_IT_number 2
_space_group_name_Hall '-P 1'
_space_group_name_H-M_alt 'P -1'
_symmetry_space_group_name_Hall '-P 1'
_symmetry_space_group_name_H-M 'P -1'
_atom_sites_solution_hydrogens geom
_atom_sites_solution_primary direct
_atom_sites_solution_secondary difmap
_cell_angle_alpha 98.1810(10)
_cell_angle_beta 107.1510(10)
_cell_angle_gamma 103.6240(10)
_cell_formula_units_Z 2
_cell_length_a 9.0514(11)
_cell_length_b 12.8065(11)
_cell_length_c 12.8890(15)
_cell_measurement_temperature 90.0(2)
_cell_volume 1350.9(3)
_computing_cell_refinement 'SAINT V8.32B (Bruker AXS Inc., 2013)'
_computing_data_collection 'Bruker SMART APEXII'
_computing_data_reduction 'SAINT V8.32B (Bruker AXS Inc., 2013)'
_computing_molecular_graphics 'XSHELL V6.3.1 (Bruker AXS)'
_computing_publication_material 'Generate Report (Bruker AXS)'
_computing_structure_refinement 'SHELXL-2013 (Sheldrick, 2013)'
_diffrn_ambient_temperature 90.0(2)
_diffrn_measured_fraction_theta_full 0.941
_diffrn_measured_fraction_theta_max 0.941
_diffrn_measurement_device_type 'Bruker D8 goniometer'
_diffrn_measurement_method 'omega scans'
_diffrn_radiation_monochromator graphite
_diffrn_radiation_type MoK\a
_diffrn_radiation_wavelength 0.71073
_diffrn_reflns_av_R_equivalents 0.0181
_diffrn_reflns_limit_h_max 7
_diffrn_reflns_limit_h_min -11
_diffrn_reflns_limit_k_max 16
_diffrn_reflns_limit_k_min -16
_diffrn_reflns_limit_l_max 16
_diffrn_reflns_limit_l_min -13
_diffrn_reflns_number 7702
_diffrn_reflns_theta_full 27.50
_diffrn_reflns_theta_max 27.50
_diffrn_reflns_theta_min 1.68
_diffrn_source 'sealed tube'
_exptl_absorpt_coefficient_mu 0.075
_exptl_absorpt_correction_T_max 0.98
_exptl_absorpt_correction_T_min 0.98
_exptl_absorpt_correction_type empirical
_exptl_absorpt_process_details 'SADABS Sheldrick 1996'
_exptl_crystal_colour colorless
_exptl_crystal_density_diffrn 1.260
_exptl_crystal_density_method 'not measured'
_exptl_crystal_description block
_exptl_crystal_F_000 536
_exptl_crystal_size_max 0.300
_exptl_crystal_size_mid 0.300
_exptl_crystal_size_min 0.200
_refine_diff_density_max 0.241
_refine_diff_density_min -0.250
_refine_ls_extinction_coef 0.0061(4)
_refine_ls_extinction_method SHELXL
_refine_ls_goodness_of_fit_ref 1.322
_refine_ls_hydrogen_treatment mixed
_refine_ls_matrix_type full
_refine_ls_number_parameters 370
_refine_ls_number_reflns 5844
_refine_ls_number_restraints 0
_refine_ls_restrained_S_all 1.322
_refine_ls_R_factor_all 0.0721
_refine_ls_R_factor_gt 0.0459
_refine_ls_shift/su_max 0.021
_refine_ls_shift/su_mean 0.001
_refine_ls_structure_factor_coef Fsqd
_refine_ls_weighting_details 'w=1/[\s^2^(Fo^2^)] where P=(Fo^2^+2Fc^2^)/3'
_refine_ls_weighting_scheme calc
_refine_ls_wR_factor_gt 0.0617
_refine_ls_wR_factor_ref 0.0660
_reflns_number_gt 4180
_reflns_number_total 5844
_reflns_threshold_expression 'I > 2\s(I)'
_cod_data_source_file c4cc03137g2.cif
_cod_data_source_block 1aL
_cod_database_code 7115342

loop_
_space_group_symop_operation_xyz
'x, y, z'
'-x, -y, -z'

loop_
_atom_site_type_symbol
_atom_site_label
_atom_site_fract_x
_atom_site_fract_y
_atom_site_fract_z
_atom_site_U_iso_or_equiv
_atom_site_adp_type
_atom_site_calc_flag
_atom_site_refinement_flags_adp
_atom_site_refinement_flags_posn
_atom_site_occupancy
N N1 1.02505(16) 0.78769(10) 0.86899(11) 0.0167(3) Uani d . . 1
N N3 0.73880(16) 0.99384(10) 0.77267(10) 0.0177(3) Uani d . . 1
N N4 0.74512(15) 1.11971(9) 0.91156(10) 0.0182(3) Uani d . . 1
N N2 0.79812(15) 0.79627(9) 0.74864(10) 0.0174(3) Uani d . . 1
C C5 0.88830(19) 0.81831(11) 0.85578(12) 0.0164(4) Uani d . . 1
C C6 1.02511(19) 0.74425(11) 0.76358(12) 0.0171(4) Uani d . . 1
C C7 0.76347(19) 0.94103(11) 0.95635(12) 0.0177(4) Uani d . . 1
C C8 0.74643(18) 1.01619(11) 0.88025(12) 0.0171(4) Uani d . . 1
C C9 0.81617(19) 0.72194(11) 0.56747(12) 0.0169(4) Uani d . . 1
C C10 0.83957(18) 0.85722(11) 0.95026(12) 0.0166(4) Uani d . . 1
C C11 0.6167(2) 1.14186(12) 0.44294(13) 0.0235(4) Uani d . . 1
H H11 0.5617 1.1866 0.4036 0.028 Uiso calc U R 1
C C12 0.86392(19) 0.80112(12) 1.03664(12) 0.0200(4) Uani d . . 1
H H12 0.9193 0.7468 1.0348 0.024 Uiso calc U R 1
C C13 1.3089(2) 0.73662(12) 0.83258(13) 0.0223(4) Uani d . . 1
H H13 1.3292 0.7918 0.8969 0.027 Uiso calc U R 1
C C14 0.88346(19) 0.75101(11) 0.69050(12) 0.0172(4) Uani d . . 1
C C15 1.1311(2) 0.61927(12) 0.65703(13) 0.0218(4) Uani d . . 1
H H15 1.0277 0.5924 0.6003 0.026 Uiso calc U R 1
C C16 0.7822(2) 1.01405(12) 0.55880(13) 0.0224(4) Uani d . . 1
H H16 0.8406 0.971 0.5984 0.027 Uiso calc U R 1
C C17 0.73833(19) 1.16477(12) 0.81918(12) 0.0187(4) Uani d . . 1
C C18 1.15629(19) 0.70096(12) 0.75058(13) 0.0176(4) Uani d . . 1
C C19 1.4050(2) 0.61377(12) 0.72861(13) 0.0258(4) Uani d . . 1
H H19 1.4895 0.5845 0.7211 0.031 Uiso calc U R 1
C C20 1.2543(2) 0.57738(12) 0.64626(13) 0.0243(4) Uani d . . 1
H H20 1.2355 0.523 0.5816 0.029 Uiso calc U R 1
C C41 0.8457(2) 1.34883(12) 0.78106(13) 0.0258(4) Uani d . . 1
H H41 0.897 1.3159 0.7365 0.031 Uiso calc U R 1
C C22 0.6502(2) 0.67475(11) 0.51281(12) 0.0211(4) Uani d . . 1
H H22 0.5811 0.6577 0.5549 0.025 Uiso calc U R 1
C C23 0.70730(19) 0.96008(12) 1.04578(12) 0.0215(4) Uani d . . 1
H H23 0.6533 1.015 1.0498 0.026 Uiso calc U R 1
C C24 0.8093(2) 0.82288(13) 1.12434(13) 0.0260(4) Uani d . . 1
H H24 0.8276 0.7839 1.1821 0.031 Uiso calc U R 1
C C25 0.6802(2) 1.33431(12) 0.89647(13) 0.0254(4) Uani d . . 1
H H25 0.6175 1.2916 0.9316 0.031 Uiso calc U R 1
C C26 0.73302(19) 1.08667(12) 0.73098(12) 0.0184(4) Uani d . . 1
C C27 0.8495(2) 0.72466(12) 0.38928(13) 0.0271(4) Uani d . . 1
H H27 0.9181 0.742 0.347 0.033 Uiso calc U R 1
C C28 0.71858(19) 1.08410(11) 0.61401(12) 0.0191(4) Uani d . . 1
C C29 0.7283(2) 0.90114(12) 1.12807(13) 0.0270(4) Uani d . . 1
H H29 0.6872 0.9145 1.1869 0.032 Uiso calc U R 1
C C30 0.75293(19) 1.28372(12) 0.83066(12) 0.0195(4) Uani d . . 1
C C31 0.63494(19) 1.14760(11) 0.55437(12) 0.0213(4) Uani d . . 1
H H31 0.5901 1.1952 0.5906 0.026 Uiso calc U R 1
C C32 0.9148(2) 0.74664(12) 0.50420(13) 0.0224(4) Uani d . . 1
H H32 1.0281 0.7789 0.5403 0.027 Uiso calc U R 1
C C33 1.4315(2) 0.69347(12) 0.82228(14) 0.0258(4) Uani d . . 1
H H33 1.5344 0.7186 0.8796 0.031 Uiso calc U R 1
C C34 0.6849(2) 0.67760(12) 0.33537(13) 0.0270(4) Uani d . . 1
H H34 0.6405 0.6626 0.2563 0.032 Uiso calc U R 1
C C35 0.6788(2) 1.07084(12) 0.38897(13) 0.0249(4) Uani d . . 1
H H35 0.6649 1.0663 0.3123 0.03 Uiso calc U R 1
C C36 0.5854(2) 0.65253(12) 0.39743(13) 0.0244(4) Uani d . . 1
H H36 0.4723 0.62 0.3608 0.029 Uiso calc U R 1
C C37 0.8636(2) 1.46096(12) 0.79617(14) 0.0320(5) Uani d . . 1
H H37 0.9275 1.5046 0.7623 0.038 Uiso calc U R 1
C C38 0.7610(2) 1.00651(12) 0.44632(13) 0.0256(4) Uani d . . 1
H H38 0.8027 0.9574 0.409 0.031 Uiso calc U R 1
C C39 0.7893(2) 1.50946(13) 0.86001(14) 0.0350(5) Uani d . . 1
H H39 0.8003 1.5861 0.869 0.042 Uiso calc U R 1
C C40 0.6991(2) 1.44694(13) 0.91085(14) 0.0327(5) Uani d . . 1
H H40 0.6495 1.4809 0.956 0.039 Uiso calc U R 1
H H2 1.113(2) 0.8049(12) 0.9384(13) 0.046(6) Uiso d . . 1
H H1 0.733(2) 0.9240(12) 0.7346(13) 0.039(5) Uiso d . . 1

loop_
_atom_site_aniso_label
_atom_site_aniso_U_11
_atom_site_aniso_U_22
_atom_site_aniso_U_33
_atom_site_aniso_U_12
_atom_site_aniso_U_13
_atom_site_aniso_U_23
N1 0.0182(8) 0.0168(7) 0.0132(7) 0.0047(6) 0.0035(6) 0.0026(6)
N3 0.0224(8) 0.0144(7) 0.0147(7) 0.0059(6) 0.0044(6) 0.0013(6)
N4 0.0193(8) 0.0161(7) 0.0173(7) 0.0058(6) 0.0040(6) 0.0019(6)
N2 0.0201(8) 0.0153(7) 0.0167(7) 0.0051(6) 0.0062(6) 0.0035(5)
C5 0.0184(9) 0.0123(8) 0.0175(9) 0.0035(7) 0.0048(7) 0.0044(6)
C6 0.0207(10) 0.0142(8) 0.0154(8) 0.0034(7) 0.0068(7) 0.0024(6)
C7 0.0162(9) 0.0153(8) 0.0167(9) 0.0006(7) 0.0030(7) 0.0010(7)
C8 0.0154(9) 0.0164(8) 0.0175(9) 0.0035(7) 0.0048(7) 0.0017(7)
C9 0.0214(10) 0.0144(8) 0.0154(8) 0.0076(7) 0.0051(7) 0.0032(6)
C10 0.0146(9) 0.0164(8) 0.0151(8) 0.0010(7) 0.0037(7) 0.0010(6)
C11 0.0255(11) 0.0190(9) 0.0217(9) 0.0038(8) 0.0027(8) 0.0070(7)
C12 0.0202(10) 0.0194(8) 0.0187(9) 0.0062(7) 0.0041(8) 0.0044(7)
C13 0.0211(10) 0.0174(8) 0.0257(10) 0.0047(7) 0.0063(8) 0.0017(7)
C14 0.0185(9) 0.0132(8) 0.0182(9) 0.0027(7) 0.0059(7) 0.0021(7)
C15 0.0235(10) 0.0235(9) 0.0186(9) 0.0084(8) 0.0056(8) 0.0059(7)
C16 0.0253(10) 0.0186(8) 0.0234(9) 0.0058(8) 0.0076(8) 0.0073(7)
C17 0.0170(9) 0.0176(8) 0.0183(9) 0.0047(7) 0.0025(7) 0.0030(7)
C18 0.0200(9) 0.0164(8) 0.0180(9) 0.0049(7) 0.0079(7) 0.0064(7)
C19 0.0240(10) 0.0262(9) 0.0343(11) 0.0119(8) 0.0153(9) 0.0092(8)
C20 0.0312(11) 0.0245(9) 0.0206(9) 0.0122(8) 0.0111(8) 0.0038(7)
C41 0.0254(11) 0.0227(9) 0.0263(10) 0.0043(8) 0.0079(8) 0.0024(7)
C22 0.0229(10) 0.0221(9) 0.0193(9) 0.0085(8) 0.0082(8) 0.0025(7)
C23 0.0227(10) 0.0195(8) 0.0217(9) 0.0063(8) 0.0085(8) 0.0005(7)
C24 0.0351(11) 0.0297(9) 0.0165(9) 0.0118(9) 0.0097(8) 0.0096(7)
C25 0.0298(11) 0.0222(9) 0.0248(10) 0.0087(8) 0.0092(8) 0.0051(7)
C26 0.0165(9) 0.0161(8) 0.0199(9) 0.0044(7) 0.0026(7) 0.0042(7)
C27 0.0329(11) 0.0329(10) 0.0219(10) 0.0135(9) 0.0130(9) 0.0113(8)
C28 0.0206(10) 0.0148(8) 0.0179(9) 0.0013(7) 0.0043(7) 0.0024(7)
C29 0.0348(12) 0.0304(9) 0.0183(9) 0.0087(9) 0.0138(9) 0.0049(8)
C30 0.0187(10) 0.0185(8) 0.0160(9) 0.0046(7) -0.0003(7) 0.0024(7)
C31 0.0237(10) 0.0156(8) 0.0210(9) 0.0038(7) 0.0055(8) 0.0009(7)
C32 0.0210(10) 0.0237(9) 0.0224(10) 0.0075(8) 0.0065(8) 0.0056(7)
C33 0.0181(10) 0.0245(9) 0.0312(10) 0.0052(8) 0.0046(8) 0.0045(8)
C34 0.0350(12) 0.0306(10) 0.0160(9) 0.0159(9) 0.0050(9) 0.0041(7)
C35 0.0296(11) 0.0227(9) 0.0182(9) 0.0012(8) 0.0070(8) 0.0049(7)
C36 0.0217(10) 0.0265(9) 0.0216(9) 0.0111(8) 0.0013(8) 0.0014(7)
C37 0.0337(12) 0.0187(9) 0.0374(11) -0.0004(8) 0.0095(9) 0.0064(8)
C38 0.0331(11) 0.0199(9) 0.0242(10) 0.0058(8) 0.0129(9) 0.0030(7)
C39 0.0432(13) 0.0155(9) 0.0388(12) 0.0074(9) 0.0060(10) 0.0021(8)
C40 0.0425(13) 0.0225(9) 0.0335(11) 0.0152(9) 0.0125(10) -0.0008(8)

loop_
_atom_type_symbol
_atom_type_description
_atom_type_scat_dispersion_real
_atom_type_scat_dispersion_imag
_atom_type_scat_source
C C 0.0033 0.0016 'International Tables Vol C Tables 4.2.6.8 and 6.1.1.4'
H H 0.0000 0.0000 'International Tables Vol C Tables 4.2.6.8 and 6.1.1.4'
N N 0.0061 0.0033 'International Tables Vol C Tables 4.2.6.8 and 6.1.1.4'

loop_
_geom_angle_atom_site_label_1
_geom_angle_atom_site_label_2
_geom_angle_atom_site_label_3
_geom_angle
C5 N1 C6 107.99(13)
C5 N1 H2 124.7(10)
C6 N1 H2 126.6(11)
C8 N3 C26 108.92(13)
C8 N3 H1 123.1(9)
C26 N3 H1 127.9(9)
C8 N4 C17 105.71(12)
C5 N2 C14 105.67(13)
N2 C5 N1 111.23(14)
N2 C5 C10 125.39(15)
N1 C5 C10 122.93(14)
C14 C6 N1 104.83(14)
C14 C6 C18 134.26(14)
N1 C6 C18 120.88(14)
C23 C7 C10 118.27(14)
C23 C7 C8 116.22(14)
C10 C7 C8 125.39(14)
N4 C8 N3 110.64(13)
N4 C8 C7 123.34(13)
N3 C8 C7 125.93(13)
C32 C9 C22 118.78(14)
C32 C9 C14 120.92(14)
C22 C9 C14 120.20(14)
C12 C10 C7 118.70(14)
C12 C10 C5 116.20(14)
C7 C10 C5 125.00(14)
C35 C11 C31 119.97(15)
C35 C11 H11 120.0
C31 C11 H11 120.0
C24 C12 C10 121.57(16)
C24 C12 H12 119.2
C10 C12 H12 119.2
C33 C13 C18 121.35(15)
C33 C13 H13 119.3
C18 C13 H13 119.3
C6 C14 N2 110.28(13)
C6 C14 C9 131.28(15)
N2 C14 C9 118.42(14)
C20 C15 C18 120.93(16)
C20 C15 H15 119.5
C18 C15 H15 119.5
C38 C16 C28 120.72(15)
C38 C16 H16 119.6
C28 C16 H16 119.6
C26 C17 N4 110.04(12)
C26 C17 C30 130.70(14)
N4 C17 C30 118.97(13)
C13 C18 C15 117.59(15)
C13 C18 C6 121.16(14)
C15 C18 C6 121.21(15)
C20 C19 C33 119.23(16)
C20 C19 H19 120.4
C33 C19 H19 120.4
C15 C20 C19 120.62(15)
C15 C20 H20 119.7
C19 C20 H20 119.7
C37 C41 C30 120.58(16)
C37 C41 H41 119.7
C30 C41 H41 119.7
C36 C22 C9 120.43(15)
C36 C22 H22 119.8
C9 C22 H22 119.8
C29 C23 C7 121.80(16)
C29 C23 H23 119.1
C7 C23 H23 119.1
C29 C24 C12 119.95(15)
C29 C24 H24 120.0
C12 C24 H24 120.0
C40 C25 C30 120.31(16)
C40 C25 H25 119.8
C30 C25 H25 119.8
N3 C26 C17 104.69(13)
N3 C26 C28 120.33(13)
C17 C26 C28 134.95(14)
C32 C27 C34 120.52(16)
C32 C27 H27 119.7
C34 C27 H27 119.7
C16 C28 C31 118.60(14)
C16 C28 C26 120.39(14)
C31 C28 C26 120.94(14)
C24 C29 C23 119.61(15)
C24 C29 H29 120.2
C23 C29 H29 120.2
C25 C30 C41 118.52(14)
C25 C30 C17 120.24(14)
C41 C30 C17 121.17(15)
C11 C31 C28 120.70(15)
C11 C31 H31 119.7
C28 C31 H31 119.7
C27 C32 C9 120.53(16)
C27 C32 H32 119.7
C9 C32 H32 119.7
C13 C33 C19 120.27(16)
C13 C33 H33 119.9
C19 C33 H33 119.9
C27 C34 C36 119.51(15)
C27 C34 H34 120.2
C36 C34 H34 120.2
C38 C35 C11 120.25(15)
C38 C35 H35 119.9
C11 C35 H35 119.9
C34 C36 C22 120.23(16)
C34 C36 H36 119.9
C22 C36 H36 119.9
C39 C37 C41 120.27(17)
C39 C37 H37 119.9
C41 C37 H37 119.9
C35 C38 C16 119.74(16)
C35 C38 H38 120.1
C16 C38 H38 120.1
C37 C39 C40 120.04(15)
C37 C39 H39 120.0
C40 C39 H39 120.0
C39 C40 C25 120.28(17)
C39 C40 H40 119.9
C25 C40 H40 119.9

loop_
_geom_bond_atom_site_label_1
_geom_bond_atom_site_label_2
_geom_bond_distance
N1 C5 1.356(2)
N1 C6 1.3931(18)
N1 H2 0.964(17)
N3 C8 1.3530(18)
N3 C26 1.3782(17)
N3 H1 0.939(15)
N4 C8 1.3336(17)
N4 C17 1.3869(17)
N2 C5 1.3300(18)
N2 C14 1.3866(19)
C5 C10 1.474(2)
C6 C14 1.379(2)
C6 C18 1.465(2)
C7 C23 1.404(2)
C7 C10 1.410(2)
C7 C8 1.470(2)
C9 C32 1.390(2)
C9 C22 1.395(2)
C9 C14 1.476(2)
C10 C12 1.4006(19)
C11 C35 1.385(2)
C11 C31 1.3856(19)
C11 H11 0.95
C12 C24 1.380(2)
C12 H12 0.95
C13 C33 1.382(2)
C13 C18 1.392(2)
C13 H13 0.95
C15 C20 1.380(2)
C15 C18 1.4025(19)
C15 H15 0.95
C16 C38 1.391(2)
C16 C28 1.395(2)
C16 H16 0.95
C17 C26 1.3844(19)
C17 C30 1.4797(19)
C19 C20 1.382(2)
C19 C33 1.386(2)
C19 H19 0.95
C20 H20 0.95
C41 C37 1.385(2)
C41 C30 1.395(2)
C41 H41 0.95
C22 C36 1.387(2)
C22 H22 0.95
C23 C29 1.381(2)
C23 H23 0.95
C24 C29 1.378(2)
C24 H24 0.95
C25 C40 1.390(2)
C25 C30 1.395(2)
C25 H25 0.95
C26 C28 1.469(2)
C27 C32 1.382(2)
C27 C34 1.383(2)
C27 H27 0.95
C28 C31 1.397(2)
C29 H29 0.95
C31 H31 0.95
C32 H32 0.95
C33 H33 0.95
C34 C36 1.384(2)
C34 H34 0.95
C35 C38 1.384(2)
C35 H35 0.95
C36 H36 0.95
C37 C39 1.376(2)
C37 H37 0.95
C38 H38 0.95
C39 C40 1.376(2)
C39 H39 0.95
C40 H40 0.95
